data_1566999
loop_
_publ_author_name
'Karandikar, Shubhendu S.'
'Bhattacharjee, Avik'
'Metze, Bryan E.'
'Javaly, Nicole'
'Valente, Edward J.'
'McCormick, Theresa M.'
'Stuart, David R.'

_publ_section_title
;
 Orbital analysis of bonding in diarylhalonium salts and relevance to
 periodic trends in structure and reactivity.
;
_journal_issue 22
_journal_name_full 'Chemical science'
_journal_page_first 6532
_journal_page_last 6540
_journal_paper_doi 10.1039/d2sc02332f
_journal_volume 13
_journal_year 2022
_chemical_formula_sum 'C47 H28 B Br F24'
_chemical_formula_weight 1139.41
_chemical_name_systematic 'Mesitylphenylbromonium tetra(3,5-ditrifluoromethylphenyl)borate'
_space_group_IT_number 2
_space_group_name_Hall '-P 1'
_space_group_name_H-M_alt 'P -1'
_symmetry_cell_setting triclinic
_symmetry_Int_Tables_number 2
_symmetry_space_group_name_Hall '-P 1'
_symmetry_space_group_name_H-M 'P -1'
_atom_sites_solution_hydrogens geom
_audit_creation_date 2021-11-20T18:01:31-00:00
_audit_creation_method 'WinGX routine CIF_UPDATE'
_audit_update_record
;
2021-11-24 deposited with the CCDC.	2022-05-10 downloaded from the CCDC.
;
_cell_angle_alpha 79.453(5)
_cell_angle_beta 83.941(5)
_cell_angle_gamma 69.043(6)
_cell_formula_units_Z 2
_cell_length_a 12.4957(7)
_cell_length_b 12.7882(9)
_cell_length_c 15.4855(8)
_cell_measurement_reflns_used 7294
_cell_measurement_temperature 110(2)
_cell_measurement_theta_max 31.9360
_cell_measurement_theta_min 2.1360
_cell_volume 2269.6(3)
_computing_cell_refinement 'CrysAlis (Oxford Diffraction)'
_computing_data_collection 'CrysAlis (Oxford Diffraction)'
_computing_data_reduction 'CrysAlis (Oxford Diffraction)'
_computing_molecular_graphics WinGX
_computing_publication_material WinGX
_computing_structure_refinement 'SHELXL-2018/1 (Sheldrick, 2018)'
_computing_structure_solution 'SHELXS-97 (Sheldrick, 1997)'
_diffrn_ambient_temperature 110(2)
_diffrn_detector CCD
_diffrn_detector_type 'Oxford Diffraction Sapphire 3 CCD'
_diffrn_measured_fraction_theta_full 1
_diffrn_measured_fraction_theta_max 0.906
_diffrn_measurement_device '\k-geometry diffractometer'
_diffrn_measurement_device_type 'Oxford Diffraction Gemini'
_diffrn_measurement_method 'phi and omega scans'
_diffrn_radiation_monochromator graphite
_diffrn_radiation_probe x-ray
_diffrn_radiation_type MoK\a
_diffrn_radiation_wavelength 0.71073
_diffrn_reflns_av_R_equivalents 0.0317
_diffrn_reflns_av_unetI/netI 0.0483
_diffrn_reflns_Laue_measured_fraction_full 1
_diffrn_reflns_Laue_measured_fraction_max 0.906
_diffrn_reflns_limit_h_max 11
_diffrn_reflns_limit_h_min -18
_diffrn_reflns_limit_k_max 16
_diffrn_reflns_limit_k_min -18
_diffrn_reflns_limit_l_max 22
_diffrn_reflns_limit_l_min -23
_diffrn_reflns_number 25944
_diffrn_reflns_point_group_measured_fraction_full 1
_diffrn_reflns_point_group_measured_fraction_max 0.906
_diffrn_reflns_theta_full 25.242
_diffrn_reflns_theta_max 32.285
_diffrn_reflns_theta_min 1.986
_diffrn_source 'fine-focus sealed tube'
_diffrn_standards_decay_% <2%
_diffrn_standards_interval_count 50
_diffrn_standards_number 2
_exptl_absorpt_coefficient_mu 1.035
_exptl_absorpt_correction_T_max 0.806
_exptl_absorpt_correction_T_min 0.555
_exptl_absorpt_correction_type analytical
_exptl_absorpt_process_details
;
CrysAlisPro 1.171.40.67a (Rigaku Oxford Diffraction, 2019)
Analytical numeric absorption correction using a multifaceted crystal
			model based on expressions derived by R.C. Clark & J.S. Reid.
(Clark, R. C. & Reid, J. S. (1995). Acta Cryst. A51, 887-897)
Empirical absorption correction using spherical harmonics,
 implemented in SCALE3 ABSPACK scaling algorithm.
;
_exptl_crystal_colour colorless
_exptl_crystal_density_diffrn 1.667
_exptl_crystal_description prism
_exptl_crystal_F_000 1132
_exptl_crystal_size_max 0.800
_exptl_crystal_size_mid 0.601
_exptl_crystal_size_min 0.223
_refine_diff_density_max 1.659
_refine_diff_density_min -1.153
_refine_diff_density_rms 0.105
_refine_ls_extinction_method none
_refine_ls_goodness_of_fit_ref 1.04
_refine_ls_hydrogen_treatment constr
_refine_ls_matrix_type full
_refine_ls_number_parameters 683
_refine_ls_number_reflns 14632
_refine_ls_number_restraints 12
_refine_ls_restrained_S_all 1.041
_refine_ls_R_factor_all 0.0651
_refine_ls_R_factor_gt 0.0547
_refine_ls_shift/su_max 0.003
_refine_ls_shift/su_mean 0
_refine_ls_structure_factor_coef Fsqd
_refine_ls_weighting_details 'w=1/[\s^2^(Fo^2^)+(0.0846P)^2^+1.9868P] where P=(Fo^2^+2Fc^2^)/3'
_refine_ls_weighting_scheme calc
_refine_ls_wR_factor_gt 0.1478
_refine_ls_wR_factor_ref 0.1562
_refine_special_details
;
Two of the trifluoromethyl groups have large librations which were modelled
with two trigonal sets of three fluorines, minor component 0.12 occupancy. C-F
distances were constrained to 1.322 A; and F...F distances were constrained 
to 2.13 A.  12 restraints in all. 
;
_reflns_Friedel_coverage 0
_reflns_number_gt 12427
_reflns_number_total 14632
_reflns_threshold_expression 'I > 2\s(I)'
_cod_data_source_file d2sc02332f3.cif
_cod_data_source_block up490
_cod_depositor_comments 'Adding full bibliography for 1566998--1567000.cif.'
_cod_database_code 1566999

loop_
_symmetry_equiv_pos_as_xyz
'x, y, z'
'-x, -y, -z'

loop_
_atom_site_label
_atom_site_type_symbol
_atom_site_fract_x
_atom_site_fract_y
_atom_site_fract_z
_atom_site_U_iso_or_equiv
_atom_site_adp_type
_atom_site_occupancy
_atom_site_site_symmetry_order
_atom_site_calc_flag
_atom_site_refinement_flags_posn
_atom_site_refinement_flags_adp
_atom_site_refinement_flags_occupancy
_atom_site_disorder_assembly
_atom_site_disorder_group
C1 C 2.06785(17) 0.36849(19) 0.75386(13) 0.0190(4) Uani 1 1 d . . . . .
C2 C 2.0490(2) 0.3269(2) 0.83989(15) 0.0271(5) Uani 1 1 d . . . . .
H2 H 2.006701 0.276982 0.855738 0.033 Uiso 1 1 calc R U . . .
C3 C 2.0952(2) 0.3617(3) 0.90311(15) 0.0306(5) Uani 1 1 d . . . . .
H3 H 2.084405 0.335447 0.963721 0.037 Uiso 1 1 calc R U . . .
C4 C 2.1565(2) 0.4341(2) 0.87808(17) 0.0294(5) Uani 1 1 d . . . . .
H4 H 2.187498 0.45731 0.9216 0.035 Uiso 1 1 calc R U . . .
C5 C 2.1731(2) 0.4730(2) 0.79020(17) 0.0290(5) Uani 1 1 d . . . . .
H5 H 2.215552 0.522737 0.773948 0.035 Uiso 1 1 calc R U . . .
C6 C 2.1284(2) 0.4403(2) 0.72496(15) 0.0242(4) Uani 1 1 d . . . . .
H6 H 2.13922 0.466061 0.664244 0.029 Uiso 1 1 calc R U . . .
C7 C 1.94104(18) 0.21576(18) 0.72011(14) 0.0192(4) Uani 1 1 d . . . . .
C8 C 1.82841(18) 0.25449(18) 0.75289(16) 0.0227(4) Uani 1 1 d . . . . .
C9 C 1.7833(2) 0.1704(2) 0.78838(19) 0.0293(5) Uani 1 1 d . . . . .
H9 H 1.706886 0.191683 0.812698 0.035 Uiso 1 1 calc R U . . .
C10 C 1.8463(2) 0.0562(2) 0.78938(19) 0.0316(5) Uani 1 1 d . . . . .
C11 C 1.9588(2) 0.0242(2) 0.75648(18) 0.0311(5) Uani 1 1 d . . . . .
H11 H 2.001821 -0.054247 0.758533 0.037 Uiso 1 1 calc R U . . .
C12 C 2.0110(2) 0.10270(19) 0.72059(15) 0.0235(4) Uani 1 1 d . . . . .
C13 C 1.7582(2) 0.3776(2) 0.7523(2) 0.0366(6) Uani 1 1 d . . . . .
H13A H 1.800869 0.413785 0.778853 0.055 Uiso 1 1 calc R U . . .
H13B H 1.685801 0.384263 0.786159 0.055 Uiso 1 1 calc R U . . .
H13C H 1.74197 0.415028 0.691604 0.055 Uiso 1 1 calc R U . . .
C14 C 1.7929(3) -0.0318(3) 0.8265(3) 0.0500(8) Uani 1 1 d . . . . .
H14A H 1.776682 -0.06345 0.778347 0.075 Uiso 1 1 calc R U . . .
H14B H 1.721189 0.00319 0.859241 0.075 Uiso 1 1 calc R U . . .
H14C H 1.845894 -0.092558 0.86599 0.075 Uiso 1 1 calc R U . . .
C15 C 2.1332(2) 0.0661(3) 0.68586(19) 0.0347(6) Uani 1 1 d . . . . .
H15A H 2.135692 0.091258 0.622213 0.052 Uiso 1 1 calc R U . . .
H15B H 2.167422 -0.016692 0.698242 0.052 Uiso 1 1 calc R U . . .
H15C H 2.176352 0.099923 0.714431 0.052 Uiso 1 1 calc R U . . .
C16 C 1.56010(15) 0.41976(15) 0.25244(12) 0.0120(3) Uani 1 1 d . . . . .
C17 C 1.54927(17) 0.48431(16) 0.31933(12) 0.0154(3) Uani 1 1 d . . . . .
H17 H 1.551834 0.448534 0.378902 0.018 Uiso 1 1 calc R U . . .
C18 C 1.53495(18) 0.59871(17) 0.30090(13) 0.0182(4) Uani 1 1 d . . . . .
C19 C 1.53056(18) 0.65491(17) 0.21498(14) 0.0180(4) Uani 1 1 d . . . . .
H19 H 1.522522 0.732828 0.202399 0.022 Uiso 1 1 calc R U . . .
C20 C 1.53833(16) 0.59327(16) 0.14807(13) 0.0151(3) Uani 1 1 d . . . . .
C21 C 1.55220(16) 0.47858(16) 0.16639(12) 0.0135(3) Uani 1 1 d . . . . .
H21 H 1.556428 0.439082 0.1191 0.016 Uiso 1 1 calc R U . . .
C22 C 1.5187(3) 0.6646(2) 0.37495(17) 0.0313(5) Uani 1 1 d D . . . .
C23 C 1.5264(2) 0.65115(18) 0.05475(14) 0.0219(4) Uani 1 1 d . . . . .
C24 C 1.43135(15) 0.29951(15) 0.28937(12) 0.0117(3) Uani 1 1 d . . . . .
C25 C 1.36824(16) 0.30514(16) 0.21756(12) 0.0137(3) Uani 1 1 d . . . . .
H25 H 1.407373 0.292181 0.162372 0.016 Uiso 1 1 calc R U . . .
C26 C 1.25049(16) 0.32907(16) 0.22494(12) 0.0144(3) Uani 1 1 d . . . . .
C27 C 1.18925(16) 0.34959(16) 0.30379(13) 0.0157(3) Uani 1 1 d . . . . .
H27 H 1.108741 0.365476 0.308879 0.019 Uiso 1 1 calc R U . . .
C28 C 1.25004(16) 0.34605(16) 0.37524(12) 0.0142(3) Uani 1 1 d . . . . .
C29 C 1.36807(16) 0.32116(16) 0.36825(12) 0.0140(3) Uani 1 1 d . . . . .
H29 H 1.406912 0.318786 0.418495 0.017 Uiso 1 1 calc R U . . .
C30 C 1.18737(18) 0.34057(19) 0.14463(14) 0.0199(4) Uani 1 1 d . . . . .
C31 C 1.18774(18) 0.3733(2) 0.46048(14) 0.0219(4) Uani 1 1 d . . . . .
C32 C 1.63436(15) 0.21185(15) 0.19999(12) 0.0129(3) Uani 1 1 d . . . . .
C33 C 1.61016(17) 0.11757(16) 0.18661(13) 0.0158(3) Uani 1 1 d . . . . .
H33 H 1.549211 0.099793 0.220469 0.019 Uiso 1 1 calc R U . . .
C34 C 1.67257(18) 0.04862(17) 0.12513(14) 0.0185(4) Uani 1 1 d . . . . .
C35 C 1.76275(18) 0.07125(18) 0.07444(14) 0.0204(4) Uani 1 1 d . . . . .
H35 H 1.805053 0.025051 0.03215 0.024 Uiso 1 1 calc R U . . .
C36 C 1.78876(17) 0.16371(18) 0.08781(13) 0.0181(4) Uani 1 1 d . . . . .
C37 C 1.72659(16) 0.23159(16) 0.14938(12) 0.0149(3) Uani 1 1 d . . . . .
H37 H 1.747526 0.293567 0.157327 0.018 Uiso 1 1 calc R U . . .
C38 C 1.6421(2) -0.0515(2) 0.11523(18) 0.0286(5) Uani 1 1 d . . . . .
C39 C 1.8809(2) 0.1962(2) 0.03257(16) 0.0255(4) Uani 1 1 d . . . . .
C40 C 1.64065(16) 0.22443(15) 0.36430(12) 0.0127(3) Uani 1 1 d . . . . .
C41 C 1.61884(17) 0.13900(16) 0.42603(13) 0.0156(3) Uani 1 1 d . . . . .
H41 H 1.553276 0.119891 0.42071 0.019 Uiso 1 1 calc R U . . .
C42 C 1.69115(18) 0.08118(17) 0.49528(13) 0.0187(4) Uani 1 1 d . . . . .
C43 C 1.78749(18) 0.10567(18) 0.50625(14) 0.0197(4) Uani 1 1 d . . . . .
H43 H 1.835353 0.067241 0.554291 0.024 Uiso 1 1 calc R U . . .
C44 C 1.81175(17) 0.18834(17) 0.44461(14) 0.0175(4) Uani 1 1 d . . . . .
C45 C 1.73968(17) 0.24625(16) 0.37562(13) 0.0157(3) Uani 1 1 d . . . . .
H45 H 1.758567 0.302762 0.334684 0.019 Uiso 1 1 calc R U . . .
C46 C 1.6636(2) -0.0098(2) 0.55884(17) 0.0299(5) Uani 1 1 d . . . . .
C47 C 1.9138(2) 0.2190(2) 0.45351(17) 0.0274(5) Uani 1 1 d D . . . .
B B 1.56621(17) 0.28759(17) 0.27673(13) 0.0119(3) Uani 1 1 d . . . . .
F1 F 1.5618(4) 0.6005(2) 0.44899(14) 0.0790(12) Uani 0.899(3) 1 d . . P . .
F2 F 1.5713(3) 0.7390(2) 0.36033(17) 0.0733(10) Uani 0.899(3) 1 d . . P . .
F3 F 1.4117(3) 0.7181(5) 0.3926(3) 0.134(2) Uani 0.899(3) 1 d . . P . .
F4 F 1.5426(2) 0.74953(15) 0.04161(12) 0.0514(5) Uani 1 1 d . . . . .
F5 F 1.59952(16) 0.58803(14) -0.00107(10) 0.0383(4) Uani 1 1 d . . . . .
F6 F 1.42276(15) 0.66984(18) 0.02632(12) 0.0477(5) Uani 1 1 d . . . . .
F7 F 1.16390(15) 0.44464(13) 0.09641(10) 0.0340(3) Uani 1 1 d . . . . .
F8 F 1.24688(12) 0.26714(12) 0.09078(9) 0.0254(3) Uani 1 1 d . . . . .
F9 F 1.08661(12) 0.32543(16) 0.16389(11) 0.0350(4) Uani 1 1 d . . . . .
F10 F 1.07473(13) 0.39633(18) 0.45847(11) 0.0399(4) Uani 1 1 d . . . . .
F11 F 1.19568(17) 0.46737(17) 0.48219(12) 0.0444(4) Uani 1 1 d . . . . .
F12 F 1.22696(16) 0.29309(17) 0.52831(10) 0.0458(5) Uani 1 1 d . . . . .
F13 F 1.53055(17) -0.02756(19) 0.1130(2) 0.0670(7) Uani 1 1 d . . . . .
F14 F 1.6907(2) -0.09710(18) 0.04416(14) 0.0581(6) Uani 1 1 d . . . . .
F15 F 1.6754(2) -0.13571(16) 0.18309(15) 0.0579(6) Uani 1 1 d . . . . .
F16 F 1.9444(2) 0.1206(2) -0.01619(19) 0.0727(8) Uani 1 1 d . . . . .
F17 F 1.83822(17) 0.29086(19) -0.02449(15) 0.0596(6) Uani 1 1 d . . . . .
F18 F 1.9495(2) 0.2197(3) 0.07879(14) 0.0697(8) Uani 1 1 d . . . . .
F19 F 1.6357(3) -0.08002(18) 0.51732(16) 0.0668(7) Uani 1 1 d . . . . .
F20 F 1.5716(3) 0.02660(19) 0.6076(2) 0.0999(13) Uani 1 1 d . . . . .
F21 F 1.7499(3) -0.0774(3) 0.6061(2) 0.1020(13) Uani 1 1 d . . . . .
F22 F 1.99490(18) 0.1377(2) 0.49977(18) 0.0557(7) Uani 0.899(3) 1 d . . P . .
F23 F 1.8867(2) 0.3039(2) 0.5015(2) 0.0681(9) Uani 0.899(3) 1 d . . P . .
F24 F 1.9588(2) 0.2523(3) 0.37960(15) 0.0739(11) Uani 0.899(3) 1 d . . P . .
F31 F 1.4565(14) 0.6347(13) 0.4411(9) 0.032(4) Uiso 0.101(3) 1 d D . P . .
F33 F 1.4659(15) 0.7744(10) 0.3478(11) 0.035(4) Uiso 0.101(3) 1 d D . P . .
F32 F 1.6148(13) 0.655(2) 0.4045(16) 0.070(7) Uiso 0.101(3) 1 d D . P . .
F41 F 1.9050(14) 0.3234(10) 0.4153(10) 0.035(4) Uiso 0.101(3) 1 d D . P . .
F43 F 1.9499(16) 0.2070(15) 0.5282(8) 0.042(4) Uiso 0.101(3) 1 d D . P . .
F42 F 2.0061(15) 0.1512(15) 0.4069(12) 0.052(5) Uiso 0.101(3) 1 d D . P . .
Br Br 2.00248(2) 0.32891(2) 0.66116(2) 0.02232(7) Uani 1 1 d . . . . .

loop_
_atom_site_aniso_label
_atom_site_aniso_U_11
_atom_site_aniso_U_22
_atom_site_aniso_U_33
_atom_site_aniso_U_23
_atom_site_aniso_U_13
_atom_site_aniso_U_12
C1 0.0143(8) 0.0255(10) 0.0169(9) -0.0024(7) -0.0005(7) -0.0072(7)
C2 0.0280(11) 0.0392(13) 0.0189(10) -0.0002(9) -0.0003(8) -0.0198(10)
C3 0.0299(12) 0.0473(15) 0.0161(9) -0.0005(9) -0.0029(8) -0.0166(11)
C4 0.0236(11) 0.0410(13) 0.0264(11) -0.0073(10) -0.0047(9) -0.0125(10)
C5 0.0263(11) 0.0368(13) 0.0296(12) -0.0039(10) -0.0022(9) -0.0182(10)
C6 0.0226(10) 0.0309(11) 0.0208(10) 0.0008(8) -0.0002(8) -0.0138(9)
C7 0.0168(9) 0.0209(9) 0.0193(9) -0.0016(7) -0.0007(7) -0.0066(7)
C8 0.0164(9) 0.0188(9) 0.0308(11) -0.0013(8) 0.0017(8) -0.0056(7)
C9 0.0218(10) 0.0243(11) 0.0409(14) 0.0018(10) 0.0004(9) -0.0108(9)
C10 0.0374(13) 0.0236(11) 0.0369(13) 0.0033(9) -0.0085(10) -0.0162(10)
C11 0.0384(14) 0.0172(10) 0.0350(13) -0.0023(9) -0.0101(10) -0.0049(9)
C12 0.0219(10) 0.0228(10) 0.0218(10) -0.0058(8) -0.0055(8) -0.0007(8)
C13 0.0201(11) 0.0198(10) 0.0629(19) -0.0037(11) 0.0101(11) -0.0033(9)
C14 0.058(2) 0.0321(14) 0.066(2) 0.0098(14) -0.0105(17) -0.0289(14)
C15 0.0228(11) 0.0389(14) 0.0333(13) -0.0122(11) -0.0032(9) 0.0039(10)
C16 0.0099(7) 0.0141(7) 0.0119(7) -0.0025(6) -0.0005(6) -0.0038(6)
C17 0.0171(8) 0.0166(8) 0.0130(8) -0.0034(6) -0.0011(6) -0.0056(7)
C18 0.0208(9) 0.0171(8) 0.0181(9) -0.0068(7) -0.0016(7) -0.0058(7)
C19 0.0188(9) 0.0144(8) 0.0221(9) -0.0036(7) -0.0021(7) -0.0067(7)
C20 0.0150(8) 0.0151(8) 0.0149(8) 0.0008(6) -0.0019(6) -0.0059(6)
C21 0.0136(8) 0.0147(8) 0.0124(7) -0.0022(6) -0.0018(6) -0.0049(6)
C22 0.0426(14) 0.0257(11) 0.0281(12) -0.0135(9) -0.0038(10) -0.0099(10)
C23 0.0270(10) 0.0189(9) 0.0194(9) 0.0032(7) -0.0038(8) -0.0096(8)
C24 0.0115(7) 0.0107(7) 0.0121(7) -0.0004(6) -0.0008(6) -0.0034(6)
C25 0.0125(8) 0.0155(8) 0.0133(8) -0.0015(6) -0.0010(6) -0.0052(6)
C26 0.0131(8) 0.0162(8) 0.0151(8) -0.0025(6) -0.0031(6) -0.0056(6)
C27 0.0121(8) 0.0162(8) 0.0188(9) -0.0013(7) -0.0001(6) -0.0057(6)
C28 0.0138(8) 0.0156(8) 0.0132(8) -0.0023(6) 0.0020(6) -0.0058(6)
C29 0.0140(8) 0.0151(8) 0.0122(7) -0.0010(6) -0.0010(6) -0.0046(6)
C30 0.0153(9) 0.0251(10) 0.0198(9) -0.0048(7) -0.0045(7) -0.0062(7)
C31 0.0153(9) 0.0297(11) 0.0183(9) -0.0052(8) 0.0035(7) -0.0052(8)
C32 0.0114(7) 0.0143(8) 0.0121(7) -0.0005(6) -0.0018(6) -0.0036(6)
C33 0.0144(8) 0.0157(8) 0.0170(8) -0.0032(6) -0.0008(6) -0.0046(6)
C34 0.0179(9) 0.0171(8) 0.0206(9) -0.0064(7) -0.0012(7) -0.0046(7)
C35 0.0194(9) 0.0202(9) 0.0195(9) -0.0081(7) 0.0021(7) -0.0028(7)
C36 0.0138(8) 0.0204(9) 0.0179(9) -0.0024(7) 0.0017(6) -0.0040(7)
C37 0.0129(8) 0.0166(8) 0.0152(8) -0.0017(6) -0.0001(6) -0.0055(6)
C38 0.0299(12) 0.0242(10) 0.0364(13) -0.0150(9) 0.0026(9) -0.0113(9)
C39 0.0190(10) 0.0309(11) 0.0249(10) -0.0055(9) 0.0074(8) -0.0082(8)
C40 0.0130(7) 0.0132(7) 0.0115(7) -0.0009(6) -0.0009(6) -0.0045(6)
C41 0.0163(8) 0.0149(8) 0.0158(8) -0.0004(6) -0.0014(6) -0.0064(7)
C42 0.0207(9) 0.0161(8) 0.0165(8) 0.0023(7) -0.0019(7) -0.0052(7)
C43 0.0210(9) 0.0182(9) 0.0175(9) 0.0001(7) -0.0069(7) -0.0035(7)
C44 0.0147(8) 0.0183(8) 0.0202(9) -0.0027(7) -0.0054(7) -0.0052(7)
C45 0.0151(8) 0.0166(8) 0.0161(8) -0.0003(6) -0.0027(6) -0.0069(7)
C46 0.0329(12) 0.0236(10) 0.0277(11) 0.0099(9) -0.0038(9) -0.0091(9)
C47 0.0210(10) 0.0295(11) 0.0338(12) 0.0015(9) -0.0125(9) -0.0111(9)
B 0.0115(8) 0.0144(8) 0.0107(8) -0.0009(6) -0.0004(6) -0.0063(7)
F1 0.176(4) 0.0434(12) 0.0273(10) -0.0092(9) -0.0335(15) -0.0392(17)
F2 0.145(3) 0.0632(16) 0.0487(14) -0.0268(12) 0.0031(15) -0.0734(19)
F3 0.0426(15) 0.214(5) 0.164(4) -0.175(4) 0.004(2) 0.002(2)
F4 0.1044(17) 0.0302(8) 0.0297(8) 0.0090(7) -0.0068(9) -0.0410(10)
F5 0.0516(10) 0.0368(8) 0.0171(6) 0.0020(6) 0.0064(6) -0.0092(7)
F6 0.0333(9) 0.0700(13) 0.0311(8) 0.0163(8) -0.0172(7) -0.0149(9)
F7 0.0420(9) 0.0267(7) 0.0277(7) 0.0035(6) -0.0188(6) -0.0044(6)
F8 0.0240(6) 0.0321(7) 0.0224(6) -0.0121(5) -0.0041(5) -0.0080(5)
F9 0.0169(6) 0.0612(11) 0.0336(8) -0.0145(7) -0.0035(5) -0.0176(7)
F10 0.0176(7) 0.0730(12) 0.0294(8) -0.0175(8) 0.0088(6) -0.0143(7)
F11 0.0524(11) 0.0521(11) 0.0392(9) -0.0302(8) 0.0175(8) -0.0248(9)
F12 0.0421(10) 0.0526(10) 0.0185(7) 0.0072(7) 0.0108(6) 0.0032(8)
F13 0.0318(9) 0.0530(12) 0.136(2) -0.0541(14) -0.0021(11) -0.0201(9)
F14 0.0872(16) 0.0534(12) 0.0556(12) -0.0407(10) 0.0306(11) -0.0444(12)
F15 0.0944(17) 0.0338(9) 0.0594(13) -0.0001(9) -0.0101(12) -0.0406(11)
F16 0.0655(14) 0.0562(13) 0.1012(19) -0.0417(13) 0.0653(14) -0.0316(11)
F17 0.0380(10) 0.0590(12) 0.0602(13) 0.0255(10) 0.0155(9) -0.0128(9)
F18 0.0523(12) 0.142(2) 0.0420(11) -0.0091(13) 0.0074(9) -0.0718(15)
F19 0.113(2) 0.0412(11) 0.0599(13) 0.0059(10) 0.0000(13) -0.0502(13)
F20 0.126(2) 0.0371(11) 0.105(2) 0.0038(12) 0.084(2) -0.0220(13)
F21 0.0851(18) 0.101(2) 0.119(2) 0.0922(19) -0.0716(18) -0.0660(17)
F22 0.0277(10) 0.0530(13) 0.0829(17) 0.0193(12) -0.0342(11) -0.0156(9)
F23 0.0426(13) 0.0687(16) 0.116(2) -0.0553(16) -0.0092(13) -0.0259(12)
F24 0.0592(15) 0.159(3) 0.0329(11) 0.0188(15) -0.0149(10) -0.085(2)
Br 0.02172(11) 0.03315(12) 0.01509(10) -0.00027(8) 0.00025(7) -0.01511(9)

loop_
_atom_type_symbol
_atom_type_description
_atom_type_scat_dispersion_real
_atom_type_scat_dispersion_imag
_atom_type_scat_source
C C 0.0033 0.0016 'International Tables Vol C Tables 4.2.6.8 and 6.1.1.4'
H H 0 0 'International Tables Vol C Tables 4.2.6.8 and 6.1.1.4'
B B 0.0013 0.0007 'International Tables Vol C Tables 4.2.6.8 and 6.1.1.4'
F F 0.0171 0.0103 'International Tables Vol C Tables 4.2.6.8 and 6.1.1.4'
Br Br -0.2901 2.4595 'International Tables Vol C Tables 4.2.6.8 and 6.1.1.4'

loop_
_geom_angle_atom_site_label_1
_geom_angle_atom_site_label_2
_geom_angle_atom_site_label_3
_geom_angle
_geom_angle_site_symmetry_1
_geom_angle_site_symmetry_3
_geom_angle_publ_flag
C2 C1 C6 125.7(2) . . ?
C2 C1 Br 119.52(17) . . ?
C6 C1 Br 114.76(16) . . ?
C1 C2 C3 116.4(2) . . ?
C1 C2 H2 121.8 . . ?
C3 C2 H2 121.8 . . ?
C4 C3 C2 120.5(2) . . ?
C4 C3 H3 119.8 . . ?
C2 C3 H3 119.8 . . ?
C3 C4 C5 120.5(2) . . ?
C3 C4 H4 119.8 . . ?
C5 C4 H4 119.8 . . ?
C4 C5 C6 120.9(2) . . ?
C4 C5 H5 119.6 . . ?
C6 C5 H5 119.6 . . ?
C1 C6 C5 116.0(2) . . ?
C1 C6 H6 122 . . ?
C5 C6 H6 122 . . ?
C8 C7 C12 126.3(2) . . ?
C8 C7 Br 116.58(16) . . ?
C12 C7 Br 116.94(17) . . ?
C7 C8 C9 115.2(2) . . ?
C7 C8 C13 123.9(2) . . ?
C9 C8 C13 120.9(2) . . ?
C10 C9 C8 122.0(2) . . ?
C10 C9 H9 119 . . ?
C8 C9 H9 119 . . ?
C11 C10 C9 119.4(2) . . ?
C11 C10 C14 120.5(3) . . ?
C9 C10 C14 120.2(3) . . ?
C10 C11 C12 122.3(2) . . ?
C10 C11 H11 118.8 . . ?
C12 C11 H11 118.8 . . ?
C11 C12 C7 114.7(2) . . ?
C11 C12 C15 121.5(2) . . ?
C7 C12 C15 123.8(2) . . ?
C8 C13 H13A 109.5 . . ?
C8 C13 H13B 109.5 . . ?
H13A C13 H13B 109.5 . . ?
C8 C13 H13C 109.5 . . ?
H13A C13 H13C 109.5 . . ?
H13B C13 H13C 109.5 . . ?
C10 C14 H14A 109.5 . . ?
C10 C14 H14B 109.5 . . ?
H14A C14 H14B 109.5 . . ?
C10 C14 H14C 109.5 . . ?
H14A C14 H14C 109.5 . . ?
H14B C14 H14C 109.5 . . ?
C12 C15 H15A 109.5 . . ?
C12 C15 H15B 109.5 . . ?
H15A C15 H15B 109.5 . . ?
C12 C15 H15C 109.5 . . ?
H15A C15 H15C 109.5 . . ?
H15B C15 H15C 109.5 . . ?
C21 C16 C17 115.99(17) . . ?
C21 C16 B 123.05(16) . . ?
C17 C16 B 120.58(16) . . ?
C18 C17 C16 121.93(18) . . ?
C18 C17 H17 119 . . ?
C16 C17 H17 119 . . ?
C17 C18 C19 121.25(18) . . ?
C17 C18 C22 119.7(2) . . ?
C19 C18 C22 119.03(19) . . ?
C20 C19 C18 117.68(18) . . ?
C20 C19 H19 121.2 . . ?
C18 C19 H19 121.2 . . ?
C19 C20 C21 121.17(18) . . ?
C19 C20 C23 119.98(18) . . ?
C21 C20 C23 118.80(18) . . ?
C20 C21 C16 121.94(17) . . ?
C20 C21 H21 119 . . ?
C16 C21 H21 119 . . ?
F32 C22 F3 135.7(12) . . ?
F32 C22 F31 107.7(12) . . ?
F3 C22 F31 53.9(7) . . ?
F32 C22 F2 52.1(11) . . ?
F3 C22 F2 107.6(3) . . ?
F31 C22 F2 133.4(7) . . ?
F32 C22 F1 55.1(11) . . ?
F3 C22 F1 106.6(4) . . ?
F31 C22 F1 56.4(7) . . ?
F2 C22 F1 103.1(3) . . ?
F32 C22 F33 106.4(12) . . ?
F3 C22 F33 56.2(7) . . ?
F31 C22 F33 106.8(9) . . ?
F2 C22 F33 56.7(8) . . ?
F1 C22 F33 136.4(8) . . ?
F32 C22 C18 112.2(12) . . ?
F3 C22 C18 112.1(2) . . ?
F31 C22 C18 113.0(7) . . ?
F2 C22 C18 113.5(2) . . ?
F1 C22 C18 113.2(2) . . ?
F33 C22 C18 110.3(8) . . ?
F4 C23 F6 107.4(2) . . ?
F4 C23 F5 106.7(2) . . ?
F6 C23 F5 104.2(2) . . ?
F4 C23 C20 113.71(19) . . ?
F6 C23 C20 111.47(19) . . ?
F5 C23 C20 112.66(18) . . ?
C29 C24 C25 115.99(16) . . ?
C29 C24 B 122.16(16) . . ?
C25 C24 B 121.22(16) . . ?
C26 C25 C24 121.95(17) . . ?
C26 C25 H25 119 . . ?
C24 C25 H25 119 . . ?
C27 C26 C25 121.28(17) . . ?
C27 C26 C30 119.35(17) . . ?
C25 C26 C30 119.24(17) . . ?
C26 C27 C28 117.57(17) . . ?
C26 C27 H27 121.2 . . ?
C28 C27 H27 121.2 . . ?
C29 C28 C27 121.28(17) . . ?
C29 C28 C31 118.80(17) . . ?
C27 C28 C31 119.88(17) . . ?
C28 C29 C24 121.93(17) . . ?
C28 C29 H29 119 . . ?
C24 C29 H29 119 . . ?
F9 C30 F8 106.90(18) . . ?
F9 C30 F7 106.14(18) . . ?
F8 C30 F7 106.12(18) . . ?
F9 C30 C26 112.75(18) . . ?
F8 C30 C26 112.89(17) . . ?
F7 C30 C26 111.55(17) . . ?
F12 C31 F10 108.2(2) . . ?
F12 C31 F11 105.0(2) . . ?
F10 C31 F11 103.89(19) . . ?
F12 C31 C28 113.76(18) . . ?
F10 C31 C28 112.94(18) . . ?
F11 C31 C28 112.27(19) . . ?
C37 C32 C33 115.86(17) . . ?
C37 C32 B 122.01(16) . . ?
C33 C32 B 121.91(16) . . ?
C34 C33 C32 122.21(19) . . ?
C34 C33 H33 118.9 . . ?
C32 C33 H33 118.9 . . ?
C35 C34 C33 120.81(19) . . ?
C35 C34 C38 120.16(19) . . ?
C33 C34 C38 119.0(2) . . ?
C36 C35 C34 117.64(18) . . ?
C36 C35 H35 121.2 . . ?
C34 C35 H35 121.2 . . ?
C35 C36 C37 121.20(19) . . ?
C35 C36 C39 120.43(19) . . ?
C37 C36 C39 118.29(19) . . ?
C36 C37 C32 122.26(18) . . ?
C36 C37 H37 118.9 . . ?
C32 C37 H37 118.9 . . ?
F13 C38 F14 107.6(2) . . ?
F13 C38 F15 104.9(3) . . ?
F14 C38 F15 105.4(2) . . ?
F13 C38 C34 112.8(2) . . ?
F14 C38 C34 113.6(2) . . ?
F15 C38 C34 112.0(2) . . ?
F16 C39 F18 108.1(2) . . ?
F16 C39 F17 104.6(2) . . ?
F18 C39 F17 103.9(2) . . ?
F16 C39 C36 114.3(2) . . ?
F18 C39 C36 113.0(2) . . ?
F17 C39 C36 112.07(19) . . ?
C45 C40 C41 115.84(17) . . ?
C45 C40 B 119.78(16) . . ?
C41 C40 B 124.03(16) . . ?
C42 C41 C40 121.55(18) . . ?
C42 C41 H41 119.2 . . ?
C40 C41 H41 119.2 . . ?
C43 C42 C41 121.65(19) . . ?
C43 C42 C46 119.35(19) . . ?
C41 C42 C46 119.0(2) . . ?
C42 C43 C44 117.55(18) . . ?
C42 C43 H43 121.2 . . ?
C44 C43 H43 121.2 . . ?
C43 C44 C45 120.89(19) . . ?
C43 C44 C47 119.91(19) . . ?
C45 C44 C47 119.16(19) . . ?
C44 C45 C40 122.49(18) . . ?
C44 C45 H45 118.8 . . ?
C40 C45 H45 118.8 . . ?
F20 C46 F21 111.3(3) . . ?
F20 C46 F19 100.6(3) . . ?
F21 C46 F19 104.0(3) . . ?
F20 C46 C42 114.2(2) . . ?
F21 C46 C42 113.6(2) . . ?
F19 C46 C42 111.8(2) . . ?
F43 C47 F24 126.6(9) . . ?
F43 C47 F22 46.4(8) . . ?
F24 C47 F22 108.9(3) . . ?
F43 C47 F41 106.1(10) . . ?
F24 C47 F41 50.6(7) . . ?
F22 C47 F41 132.3(7) . . ?
F43 C47 F23 56.3(8) . . ?
F24 C47 F23 106.5(3) . . ?
F22 C47 F23 101.8(2) . . ?
F41 C47 F23 59.2(7) . . ?
F43 C47 F42 104.7(10) . . ?
F24 C47 F42 54.2(8) . . ?
F22 C47 F42 62.8(8) . . ?
F41 C47 F42 103.0(10) . . ?
F23 C47 F42 140.9(9) . . ?
F43 C47 C44 119.3(9) . . ?
F24 C47 C44 114.1(2) . . ?
F22 C47 C44 113.6(2) . . ?
F41 C47 C44 114.0(7) . . ?
F23 C47 C44 111.0(2) . . ?
F42 C47 C44 108.1(9) . . ?
C24 B C40 114.33(15) . . ?
C24 B C16 102.87(14) . . ?
C40 B C16 110.37(14) . . ?
C24 B C32 112.50(14) . . ?
C40 B C32 104.31(14) . . ?
C16 B C32 112.73(15) . . ?
F32 F1 F31 117.5(10) . . ?
F32 F1 C22 61.0(8) . . ?
F31 F1 C22 61.1(6) . . ?
F32 F2 F33 121.7(11) . . ?
F32 F2 C22 62.8(8) . . ?
F33 F2 C22 62.2(6) . . ?
F31 F3 F33 122.4(9) . . ?
F31 F3 C22 63.6(6) . . ?
F33 F3 C22 63.4(6) . . ?
F43 F22 C47 63.0(7) . . ?
F43 F22 F42 118.1(10) . . ?
C47 F22 F42 61.1(6) . . ?
F43 F23 F41 107.5(9) . . ?
F43 F23 C47 57.6(6) . . ?
F41 F23 C47 59.5(6) . . ?
F41 F24 F42 130.5(10) . . ?
F41 F24 C47 66.5(7) . . ?
F42 F24 C47 67.2(8) . . ?
F3 F31 F1 120.1(10) . . ?
F3 F31 C22 62.5(6) . . ?
F1 F31 C22 62.5(6) . . ?
F3 F33 F2 115.3(10) . . ?
F3 F33 C22 60.4(6) . . ?
F2 F33 C22 61.1(6) . . ?
F2 F32 F1 122.8(13) . . ?
F2 F32 C22 65.1(8) . . ?
F1 F32 C22 63.9(8) . . ?
F24 F41 F23 120.0(10) . . ?
F24 F41 C47 63.0(6) . . ?
F23 F41 C47 61.3(6) . . ?
F22 F43 F23 135.0(12) . . ?
F22 F43 C47 70.6(8) . . ?
F23 F43 C47 66.1(7) . . ?
F24 F42 C47 58.6(6) . . ?
F24 F42 F22 107.0(9) . . ?
C47 F42 F22 56.2(6) . . ?
C7 Br C1 104.63(9) . . ?

loop_
_geom_bond_atom_site_label_1
_geom_bond_atom_site_label_2
_geom_bond_distance
_geom_bond_site_symmetry_2
_geom_bond_publ_flag
C1 C2 1.370(3) . ?
C1 C6 1.375(3) . ?
C1 Br 1.948(2) . ?
C2 C3 1.398(3) . ?
C2 H2 0.95 . ?
C3 C4 1.381(4) . ?
C3 H3 0.95 . ?
C4 C5 1.382(4) . ?
C4 H4 0.95 . ?
C5 C6 1.396(3) . ?
C5 H5 0.95 . ?
C6 H6 0.95 . ?
C7 C8 1.388(3) . ?
C7 C12 1.396(3) . ?
C7 Br 1.918(2) . ?
C8 C9 1.389(3) . ?
C8 C13 1.502(3) . ?
C9 C10 1.387(4) . ?
C9 H9 0.95 . ?
C10 C11 1.385(4) . ?
C10 C14 1.504(4) . ?
C11 C12 1.389(4) . ?
C11 H11 0.95 . ?
C12 C15 1.499(4) . ?
C13 H13A 0.98 . ?
C13 H13B 0.98 . ?
C13 H13C 0.98 . ?
C14 H14A 0.98 . ?
C14 H14B 0.98 . ?
C14 H14C 0.98 . ?
C15 H15A 0.98 . ?
C15 H15B 0.98 . ?
C15 H15C 0.98 . ?
C16 C21 1.400(3) . ?
C16 C17 1.406(3) . ?
C16 B 1.639(3) . ?
C17 C18 1.387(3) . ?
C17 H17 0.95 . ?
C18 C19 1.388(3) . ?
C18 C22 1.500(3) . ?
C19 C20 1.388(3) . ?
C19 H19 0.95 . ?
C20 C21 1.392(3) . ?
C20 C23 1.494(3) . ?
C21 H21 0.95 . ?
C22 F32 1.288(14) . ?
C22 F3 1.291(4) . ?
C22 F31 1.304(12) . ?
C22 F2 1.313(4) . ?
C22 F1 1.322(3) . ?
C22 F33 1.327(12) . ?
C23 F4 1.321(3) . ?
C23 F6 1.338(3) . ?
C23 F5 1.340(3) . ?
C24 C29 1.399(3) . ?
C24 C25 1.407(2) . ?
C24 B 1.631(3) . ?
C25 C26 1.388(3) . ?
C25 H25 0.95 . ?
C26 C27 1.386(3) . ?
C26 C30 1.499(3) . ?
C27 C28 1.392(3) . ?
C27 H27 0.95 . ?
C28 C29 1.390(3) . ?
C28 C31 1.492(3) . ?
C29 H29 0.95 . ?
C30 F9 1.336(3) . ?
C30 F8 1.337(2) . ?
C30 F7 1.348(3) . ?
C31 F12 1.323(3) . ?
C31 F10 1.338(3) . ?
C31 F11 1.346(3) . ?
C32 C37 1.397(3) . ?
C32 C33 1.398(3) . ?
C32 B 1.641(3) . ?
C33 C34 1.397(3) . ?
C33 H33 0.95 . ?
C34 C35 1.390(3) . ?
C34 C38 1.497(3) . ?
C35 C36 1.387(3) . ?
C35 H35 0.95 . ?
C36 C37 1.389(3) . ?
C36 C39 1.495(3) . ?
C37 H37 0.95 . ?
C38 F13 1.319(3) . ?
C38 F14 1.327(3) . ?
C38 F15 1.340(3) . ?
C39 F16 1.314(3) . ?
C39 F18 1.315(3) . ?
C39 F17 1.333(3) . ?
C40 C45 1.397(3) . ?
C40 C41 1.399(3) . ?
C40 B 1.638(3) . ?
C41 C42 1.396(3) . ?
C41 H41 0.95 . ?
C42 C43 1.382(3) . ?
C42 C46 1.496(3) . ?
C43 C44 1.385(3) . ?
C43 H43 0.95 . ?
C44 C45 1.392(3) . ?
C44 C47 1.488(3) . ?
C45 H45 0.95 . ?
C46 F20 1.292(4) . ?
C46 F21 1.309(3) . ?
C46 F19 1.350(4) . ?
C47 F43 1.248(12) . ?
C47 F24 1.290(3) . ?
C47 F22 1.322(3) . ?
C47 F41 1.328(12) . ?
C47 F23 1.352(3) . ?
C47 F42 1.393(13) . ?
F1 F32 1.21(2) . ?
F1 F31 1.241(16) . ?
F2 F32 1.14(2) . ?
F2 F33 1.255(17) . ?
F3 F31 1.176(15) . ?
F3 F33 1.234(16) . ?
F22 F43 1.015(17) . ?
F22 F42 1.415(18) . ?
F23 F43 1.229(17) . ?
F23 F41 1.324(16) . ?
F24 F41 1.119(15) . ?
F24 F42 1.226(17) . ?

loop_
_geom_torsion_atom_site_label_1
_geom_torsion_atom_site_label_2
_geom_torsion_atom_site_label_3
_geom_torsion_atom_site_label_4
_geom_torsion
_geom_torsion_site_symmetry_1
_geom_torsion_site_symmetry_2
_geom_torsion_site_symmetry_3
_geom_torsion_site_symmetry_4
_geom_torsion_publ_flag
C6 C1 C2 C3 0.4(4) . . . . ?
Br C1 C2 C3 -177.95(19) . . . . ?
C1 C2 C3 C4 -0.2(4) . . . . ?
C2 C3 C4 C5 -0.1(4) . . . . ?
C3 C4 C5 C6 0.1(4) . . . . ?
C2 C1 C6 C5 -0.4(4) . . . . ?
Br C1 C6 C5 178.01(18) . . . . ?
C4 C5 C6 C1 0.2(4) . . . . ?
C12 C7 C8 C9 -0.6(4) . . . . ?
Br C7 C8 C9 174.65(18) . . . . ?
C12 C7 C8 C13 178.6(3) . . . . ?
Br C7 C8 C13 -6.1(3) . . . . ?
C7 C8 C9 C10 -1.0(4) . . . . ?
C13 C8 C9 C10 179.8(3) . . . . ?
C8 C9 C10 C11 1.9(4) . . . . ?
C8 C9 C10 C14 -178.5(3) . . . . ?
C9 C10 C11 C12 -1.3(4) . . . . ?
C14 C10 C11 C12 179.1(3) . . . . ?
C10 C11 C12 C7 -0.2(4) . . . . ?
C10 C11 C12 C15 179.6(2) . . . . ?
C8 C7 C12 C11 1.2(3) . . . . ?
Br C7 C12 C11 -174.05(17) . . . . ?
C8 C7 C12 C15 -178.6(2) . . . . ?
Br C7 C12 C15 6.1(3) . . . . ?
C21 C16 C17 C18 -1.8(3) . . . . ?
B C16 C17 C18 -174.90(18) . . . . ?
C16 C17 C18 C19 0.1(3) . . . . ?
C16 C17 C18 C22 177.3(2) . . . . ?
C17 C18 C19 C20 1.5(3) . . . . ?
C22 C18 C19 C20 -175.8(2) . . . . ?
C18 C19 C20 C21 -1.2(3) . . . . ?
C18 C19 C20 C23 176.01(19) . . . . ?
C19 C20 C21 C16 -0.6(3) . . . . ?
C23 C20 C21 C16 -177.87(18) . . . . ?
C17 C16 C21 C20 2.1(3) . . . . ?
B C16 C21 C20 175.00(17) . . . . ?
C17 C18 C22 F32 84.5(12) . . . . ?
C19 C18 C22 F32 -98.1(12) . . . . ?
C17 C18 C22 F3 -96.3(4) . . . . ?
C19 C18 C22 F3 81.0(4) . . . . ?
C17 C18 C22 F31 -37.5(9) . . . . ?
C19 C18 C22 F31 139.8(9) . . . . ?
C17 C18 C22 F2 141.5(3) . . . . ?
C19 C18 C22 F2 -41.2(3) . . . . ?
C17 C18 C22 F1 24.3(4) . . . . ?
C19 C18 C22 F1 -158.3(3) . . . . ?
C17 C18 C22 F33 -157.0(9) . . . . ?
C19 C18 C22 F33 20.4(9) . . . . ?
C19 C20 C23 F4 18.8(3) . . . . ?
C21 C20 C23 F4 -163.9(2) . . . . ?
C19 C20 C23 F6 -102.8(2) . . . . ?
C21 C20 C23 F6 74.5(3) . . . . ?
C19 C20 C23 F5 140.4(2) . . . . ?
C21 C20 C23 F5 -42.3(3) . . . . ?
C29 C24 C25 C26 -0.9(3) . . . . ?
B C24 C25 C26 -171.99(17) . . . . ?
C24 C25 C26 C27 0.6(3) . . . . ?
C24 C25 C26 C30 176.42(18) . . . . ?
C25 C26 C27 C28 0.4(3) . . . . ?
C30 C26 C27 C28 -175.45(18) . . . . ?
C26 C27 C28 C29 -1.0(3) . . . . ?
C26 C27 C28 C31 176.88(18) . . . . ?
C27 C28 C29 C24 0.6(3) . . . . ?
C31 C28 C29 C24 -177.29(18) . . . . ?
C25 C24 C29 C28 0.4(3) . . . . ?
B C24 C29 C28 171.34(17) . . . . ?
C27 C26 C30 F9 -25.2(3) . . . . ?
C25 C26 C30 F9 158.87(19) . . . . ?
C27 C26 C30 F8 -146.47(19) . . . . ?
C25 C26 C30 F8 37.6(3) . . . . ?
C27 C26 C30 F7 94.1(2) . . . . ?
C25 C26 C30 F7 -81.8(2) . . . . ?
C29 C28 C31 F12 -56.5(3) . . . . ?
C27 C28 C31 F12 125.6(2) . . . . ?
C29 C28 C31 F10 179.60(19) . . . . ?
C27 C28 C31 F10 1.7(3) . . . . ?
C29 C28 C31 F11 62.5(3) . . . . ?
C27 C28 C31 F11 -115.4(2) . . . . ?
C37 C32 C33 C34 -1.3(3) . . . . ?
B C32 C33 C34 -175.96(17) . . . . ?
C32 C33 C34 C35 0.3(3) . . . . ?
C32 C33 C34 C38 179.44(19) . . . . ?
C33 C34 C35 C36 0.6(3) . . . . ?
C38 C34 C35 C36 -178.6(2) . . . . ?
C34 C35 C36 C37 -0.3(3) . . . . ?
C34 C35 C36 C39 -177.0(2) . . . . ?
C35 C36 C37 C32 -0.9(3) . . . . ?
C39 C36 C37 C32 175.94(19) . . . . ?
C33 C32 C37 C36 1.6(3) . . . . ?
B C32 C37 C36 176.25(17) . . . . ?
C35 C34 C38 F13 -136.1(3) . . . . ?
C33 C34 C38 F13 44.7(3) . . . . ?
C35 C34 C38 F14 -13.4(3) . . . . ?
C33 C34 C38 F14 167.4(2) . . . . ?
C35 C34 C38 F15 105.8(3) . . . . ?
C33 C34 C38 F15 -73.3(3) . . . . ?
C35 C36 C39 F16 -11.0(3) . . . . ?
C37 C36 C39 F16 172.2(2) . . . . ?
C35 C36 C39 F18 -135.2(3) . . . . ?
C37 C36 C39 F18 48.0(3) . . . . ?
C35 C36 C39 F17 107.8(3) . . . . ?
C37 C36 C39 F17 -69.1(3) . . . . ?
C45 C40 C41 C42 1.1(3) . . . . ?
B C40 C41 C42 174.27(18) . . . . ?
C40 C41 C42 C43 0.1(3) . . . . ?
C40 C41 C42 C46 -179.6(2) . . . . ?
C41 C42 C43 C44 -1.5(3) . . . . ?
C46 C42 C43 C44 178.3(2) . . . . ?
C42 C43 C44 C45 1.6(3) . . . . ?
C42 C43 C44 C47 179.5(2) . . . . ?
C43 C44 C45 C40 -0.4(3) . . . . ?
C47 C44 C45 C40 -178.2(2) . . . . ?
C41 C40 C45 C44 -1.0(3) . . . . ?
B C40 C45 C44 -174.47(18) . . . . ?
C43 C42 C46 F20 112.6(3) . . . . ?
C41 C42 C46 F20 -67.7(4) . . . . ?
C43 C42 C46 F21 -16.6(4) . . . . ?
C41 C42 C46 F21 163.2(3) . . . . ?
C43 C42 C46 F19 -134.0(3) . . . . ?
C41 C42 C46 F19 45.8(3) . . . . ?
C43 C44 C47 F43 -28.0(10) . . . . ?
C45 C44 C47 F43 149.9(10) . . . . ?
C43 C44 C47 F24 149.5(3) . . . . ?
C45 C44 C47 F24 -32.6(4) . . . . ?
C43 C44 C47 F22 23.9(3) . . . . ?
C45 C44 C47 F22 -158.2(2) . . . . ?
C43 C44 C47 F41 -154.7(8) . . . . ?
C45 C44 C47 F41 23.2(9) . . . . ?
C43 C44 C47 F23 -90.1(3) . . . . ?
C45 C44 C47 F23 87.8(3) . . . . ?
C43 C44 C47 F42 91.4(9) . . . . ?
C45 C44 C47 F42 -90.7(9) . . . . ?
C29 C24 B C40 36.8(2) . . . . ?
C25 C24 B C40 -152.67(17) . . . . ?
C29 C24 B C16 -82.85(19) . . . . ?
C25 C24 B C16 87.65(19) . . . . ?
C29 C24 B C32 155.58(16) . . . . ?
C25 C24 B C32 -33.9(2) . . . . ?
C45 C40 B C24 -155.12(17) . . . . ?
C41 C40 B C24 32.0(2) . . . . ?
C45 C40 B C16 -39.7(2) . . . . ?
C41 C40 B C16 147.34(18) . . . . ?
C45 C40 B C32 81.6(2) . . . . ?
C41 C40 B C32 -91.3(2) . . . . ?
C21 C16 B C24 -88.1(2) . . . . ?
C17 C16 B C24 84.55(19) . . . . ?
C21 C16 B C40 149.55(17) . . . . ?
C17 C16 B C40 -37.8(2) . . . . ?
C21 C16 B C32 33.4(2) . . . . ?
C17 C16 B C32 -154.04(17) . . . . ?
C37 C32 B C24 149.28(17) . . . . ?
C33 C32 B C24 -36.4(2) . . . . ?
C37 C32 B C40 -86.3(2) . . . . ?
C33 C32 B C40 88.03(19) . . . . ?
C37 C32 B C16 33.5(2) . . . . ?
C33 C32 B C16 -152.21(17) . . . . ?
F3 C22 F1 F32 -134.6(14) . . . . ?
F31 C22 F1 F32 -155.3(16) . . . . ?
F2 C22 F1 F32 -21.4(14) . . . . ?
F33 C22 F1 F32 -76.6(17) . . . . ?
C18 C22 F1 F32 101.7(14) . . . . ?
F32 C22 F1 F31 155.3(16) . . . . ?
F3 C22 F1 F31 20.7(9) . . . . ?
F2 C22 F1 F31 133.9(9) . . . . ?
F33 C22 F1 F31 78.7(14) . . . . ?
C18 C22 F1 F31 -103.0(9) . . . . ?
F3 C22 F2 F32 134.8(15) . . . . ?
F31 C22 F2 F32 78.2(17) . . . . ?
F1 C22 F2 F32 22.3(15) . . . . ?
F33 C22 F2 F32 159.8(17) . . . . ?
C18 C22 F2 F32 -100.6(15) . . . . ?
F32 C22 F2 F33 -159.8(17) . . . . ?
F3 C22 F2 F33 -25.0(9) . . . . ?
F31 C22 F2 F33 -81.6(13) . . . . ?
F1 C22 F2 F33 -137.4(9) . . . . ?
C18 C22 F2 F33 99.7(9) . . . . ?
F32 C22 F3 F31 -78.0(17) . . . . ?
F2 C22 F3 F31 -131.4(9) . . . . ?
F1 C22 F3 F31 -21.3(9) . . . . ?
F33 C22 F3 F31 -156.6(13) . . . . ?
C18 C22 F3 F31 103.1(9) . . . . ?
F32 C22 F3 F33 78.5(17) . . . . ?
F31 C22 F3 F33 156.6(13) . . . . ?
F2 C22 F3 F33 25.2(9) . . . . ?
F1 C22 F3 F33 135.2(9) . . . . ?
C18 C22 F3 F33 -100.4(9) . . . . ?
F24 C47 F22 F43 123.0(12) . . . . ?
F41 C47 F22 F43 69.5(15) . . . . ?
F23 C47 F22 F43 10.7(12) . . . . ?
F42 C47 F22 F43 152.3(15) . . . . ?
C44 C47 F22 F43 -108.7(12) . . . . ?
F43 C47 F22 F42 -152.3(15) . . . . ?
F24 C47 F22 F42 -29.3(10) . . . . ?
F41 C47 F22 F42 -82.8(13) . . . . ?
F23 C47 F22 F42 -141.6(10) . . . . ?
C44 C47 F22 F42 99.0(10) . . . . ?
F24 C47 F23 F43 -123.4(11) . . . . ?
F22 C47 F23 F43 -9.3(10) . . . . ?
F41 C47 F23 F43 -141.9(13) . . . . ?
F42 C47 F23 F43 -70.3(16) . . . . ?
C44 C47 F23 F43 111.9(11) . . . . ?
F43 C47 F23 F41 141.9(13) . . . . ?
F24 C47 F23 F41 18.5(8) . . . . ?
F22 C47 F23 F41 132.6(9) . . . . ?
F42 C47 F23 F41 71.5(15) . . . . ?
C44 C47 F23 F41 -106.2(9) . . . . ?
F43 C47 F24 F41 -80.6(13) . . . . ?
F22 C47 F24 F41 -129.8(9) . . . . ?
F23 C47 F24 F41 -20.7(9) . . . . ?
F42 C47 F24 F41 -162.2(14) . . . . ?
C44 C47 F24 F41 102.1(9) . . . . ?
F43 C47 F24 F42 81.7(14) . . . . ?
F22 C47 F24 F42 32.5(11) . . . . ?
F41 C47 F24 F42 162.2(14) . . . . ?
F23 C47 F24 F42 141.6(11) . . . . ?
C44 C47 F24 F42 -95.6(11) . . . . ?
F33 F3 F31 F1 0(2) . . . . ?
C22 F3 F31 F1 25.4(10) . . . . ?
F33 F3 F31 C22 -24.9(13) . . . . ?
F32 F1 F31 F3 -1(2) . . . . ?
C22 F1 F31 F3 -25.4(10) . . . . ?
F32 F1 F31 C22 24.3(16) . . . . ?
F32 C22 F31 F3 134.2(12) . . . . ?
F2 C22 F31 F3 80.0(11) . . . . ?
F1 C22 F31 F3 155.3(10) . . . . ?
F33 C22 F31 F3 20.2(11) . . . . ?
C18 C22 F31 F3 -101.3(6) . . . . ?
F32 C22 F31 F1 -21.1(14) . . . . ?
F3 C22 F31 F1 -155.3(10) . . . . ?
F2 C22 F31 F1 -75.3(10) . . . . ?
F33 C22 F31 F1 -135.1(9) . . . . ?
C18 C22 F31 F1 103.4(6) . . . . ?
F31 F3 F33 F2 -3(2) . . . . ?
C22 F3 F33 F2 -28.0(9) . . . . ?
F31 F3 F33 C22 25.0(13) . . . . ?
F32 F2 F33 F3 7(2) . . . . ?
C22 F2 F33 F3 27.8(9) . . . . ?
F32 F2 F33 C22 -21.2(18) . . . . ?
F32 C22 F33 F3 -134.5(12) . . . . ?
F31 C22 F33 F3 -19.6(11) . . . . ?
F2 C22 F33 F3 -151.0(10) . . . . ?
F1 C22 F33 F3 -78.2(11) . . . . ?
C18 C22 F33 F3 103.5(6) . . . . ?
F32 C22 F33 F2 16.5(14) . . . . ?
F3 C22 F33 F2 151.0(10) . . . . ?
F31 C22 F33 F2 131.4(9) . . . . ?
F1 C22 F33 F2 72.8(11) . . . . ?
C18 C22 F33 F2 -105.4(6) . . . . ?
F33 F2 F32 F1 -8(3) . . . . ?
C22 F2 F32 F1 -28.8(17) . . . . ?
F33 F2 F32 C22 21.1(17) . . . . ?
F31 F1 F32 F2 5(3) . . . . ?
C22 F1 F32 F2 29.1(17) . . . . ?
F31 F1 F32 C22 -24.3(16) . . . . ?
F3 C22 F32 F2 -75.7(16) . . . . ?
F31 C22 F32 F2 -131.8(10) . . . . ?
F1 C22 F32 F2 -153.2(17) . . . . ?
F33 C22 F32 F2 -17.6(15) . . . . ?
C18 C22 F32 F2 103.2(9) . . . . ?
F3 C22 F32 F1 77.5(15) . . . . ?
F31 C22 F32 F1 21.4(14) . . . . ?
F2 C22 F32 F1 153.2(17) . . . . ?
F33 C22 F32 F1 135.6(10) . . . . ?
C18 C22 F32 F1 -103.6(9) . . . . ?
F42 F24 F41 F23 2(2) . . . . ?
C47 F24 F41 F23 23.5(10) . . . . ?
F42 F24 F41 C47 -21.7(17) . . . . ?
F43 F23 F41 F24 9.2(18) . . . . ?
C47 F23 F41 F24 -23.9(10) . . . . ?
F43 F23 F41 C47 33.1(11) . . . . ?
F43 C47 F41 F24 124.5(10) . . . . ?
F22 C47 F41 F24 79.6(10) . . . . ?
F23 C47 F41 F24 156.8(10) . . . . ?
F42 C47 F41 F24 14.7(12) . . . . ?
C44 C47 F41 F24 -102.2(7) . . . . ?
F43 C47 F41 F23 -32.3(11) . . . . ?
F24 C47 F41 F23 -156.8(10) . . . . ?
F22 C47 F41 F23 -77.2(9) . . . . ?
F42 C47 F41 F23 -142.1(9) . . . . ?
C44 C47 F41 F23 101.0(5) . . . . ?
C47 F22 F43 F23 -16.4(18) . . . . ?
F42 F22 F43 F23 11(3) . . . . ?
F42 F22 F43 C47 27.5(14) . . . . ?
F41 F23 F43 F22 -17(3) . . . . ?
C47 F23 F43 F22 17.0(19) . . . . ?
F41 F23 F43 C47 -33.9(11) . . . . ?
F24 C47 F43 F22 -81.4(11) . . . . ?
F41 C47 F43 F22 -133.9(10) . . . . ?
F23 C47 F43 F22 -167.4(14) . . . . ?
F42 C47 F43 F22 -25.3(14) . . . . ?
C44 C47 F43 F22 95.8(9) . . . . ?
F24 C47 F43 F23 86.0(10) . . . . ?
F22 C47 F43 F23 167.4(14) . . . . ?
F41 C47 F43 F23 33.5(11) . . . . ?
F42 C47 F43 F23 142.1(10) . . . . ?
C44 C47 F43 F23 -96.9(7) . . . . ?
F41 F24 F42 C47 21.6(17) . . . . ?
F41 F24 F42 F22 -8(2) . . . . ?
C47 F24 F42 F22 -29.7(8) . . . . ?
F43 C47 F42 F24 -124.8(10) . . . . ?
F22 C47 F42 F24 -145.2(10) . . . . ?
F41 C47 F42 F24 -14.0(11) . . . . ?
F23 C47 F42 F24 -70.7(14) . . . . ?
C44 C47 F42 F24 107.0(6) . . . . ?
F43 C47 F42 F22 20.4(11) . . . . ?
F24 C47 F42 F22 145.2(10) . . . . ?
F41 C47 F42 F22 131.2(8) . . . . ?
F23 C47 F42 F22 74.4(13) . . . . ?
C44 C47 F42 F22 -107.8(5) . . . . ?
F43 F22 F42 F24 3(2) . . . . ?
C47 F22 F42 F24 30.7(9) . . . . ?
F43 F22 F42 C47 -28.0(15) . . . . ?
